data_4347086
loop_
_publ_author_name
'Sivchik, Vasily V.'
'Grachova, Elena V.'
'Melnikov, Alexei S.'
'Smirnov, Sergey N.'
'Ivanov, Alexander Yu'
'Hirva, Pipsa'
'Tunik, Sergey P.'
'Koshevoy, Igor O.'

_publ_section_title
;
 Solid-State and Solution Metallophilic Aggregation of a Cationic
 [Pt(NCN)L](+) Cyclometalated Complex.
;
_journal_issue 7
_journal_name_full 'Inorganic chemistry'
_journal_page_first 3351
_journal_page_last 3363
_journal_paper_doi 10.1021/acs.inorgchem.5b02713
_journal_volume 55
_journal_year 2016
_chemical_formula_moiety 'C18 H14 N3 Pt, F6 P'
_chemical_formula_sum 'C18 H14 F6 N3 P Pt'
_chemical_formula_weight 612.38
_space_group_crystal_system monoclinic
_space_group_IT_number 14
_space_group_name_Hall '-P 2ybc'
_space_group_name_H-M_alt 'P 1 21/c 1'
_atom_sites_solution_hydrogens geom
_audit_creation_method SHELXL-2014/6
_cell_angle_alpha 90
_cell_angle_beta 91.037(5)
_cell_angle_gamma 90
_cell_formula_units_Z 8
_cell_length_a 6.8452(11)
_cell_length_b 22.312(3)
_cell_length_c 25.991(4)
_cell_measurement_reflns_used 7490
_cell_measurement_temperature 280(2)
_cell_measurement_theta_max 25.14
_cell_measurement_theta_min 2.52
_cell_volume 3969.0(10)
_computing_cell_refinement 'SAINT (Bruker AXS, 2009)'
_computing_data_collection 'APEX2 (Bruker AXS, 2010)'
_computing_data_reduction 'SAINT (Bruker AXS, 2009)'
_computing_molecular_graphics 'Diamond v.4.01 (Brandenburg, 2014)'
_computing_publication_material 'SHELXL-2014/6 (Sheldrick, 2014)'
_computing_structure_refinement 'SHELXL-2014/6 (Sheldrick, 2014)'
_computing_structure_solution 'SHELXS-2013 (Sheldrick, 2013)'
_diffrn_ambient_temperature 280(2)
_diffrn_detector_area_resol_mean 16
_diffrn_measured_fraction_theta_full 0.998
_diffrn_measured_fraction_theta_max 0.999
_diffrn_measurement_device '62mm x 62mm CCD camera on \k-goniostat'
_diffrn_measurement_device_type 'Bruker KAPPA APEX II CCD'
_diffrn_measurement_method '\f scans and \w scans with \k offset'
_diffrn_radiation_monochromator 'horizontally mounted graphite crystal'
_diffrn_radiation_type MoK\a
_diffrn_radiation_wavelength 0.71073
_diffrn_reflns_av_R_equivalents 0.0704
_diffrn_reflns_av_unetI/netI 0.0723
_diffrn_reflns_Laue_measured_fraction_full 0.998
_diffrn_reflns_Laue_measured_fraction_max 0.999
_diffrn_reflns_limit_h_max 8
_diffrn_reflns_limit_h_min -8
_diffrn_reflns_limit_k_max 21
_diffrn_reflns_limit_k_min -28
_diffrn_reflns_limit_l_max 33
_diffrn_reflns_limit_l_min -33
_diffrn_reflns_number 33851
_diffrn_reflns_point_group_measured_fraction_full 0.998
_diffrn_reflns_point_group_measured_fraction_max 0.999
_diffrn_reflns_theta_full 25.242
_diffrn_reflns_theta_max 26.998
_diffrn_reflns_theta_min 1.814
_exptl_absorpt_coefficient_mu 7.215
_exptl_absorpt_correction_T_max 0.701
_exptl_absorpt_correction_T_min 0.181
_exptl_absorpt_correction_type numerical
_exptl_absorpt_process_details 'SADABS (Sheldrick, 2008)'
_exptl_crystal_colour red
_exptl_crystal_density_diffrn 2.050
_exptl_crystal_description block
_exptl_crystal_F_000 2320
_exptl_crystal_size_max 0.360
_exptl_crystal_size_mid 0.074
_exptl_crystal_size_min 0.053
_refine_diff_density_max 1.804
_refine_diff_density_min -1.981
_refine_diff_density_rms 0.178
_refine_ls_extinction_method none
_refine_ls_goodness_of_fit_ref 1.107
_refine_ls_hydrogen_treatment constr
_refine_ls_matrix_type full
_refine_ls_number_parameters 525
_refine_ls_number_reflns 8664
_refine_ls_number_restraints 114
_refine_ls_restrained_S_all 1.119
_refine_ls_R_factor_all 0.1140
_refine_ls_R_factor_gt 0.0686
_refine_ls_shift/su_max 0.001
_refine_ls_shift/su_mean 0.000
_refine_ls_structure_factor_coef Fsqd
_refine_ls_weighting_details 'w=1/[\s^2^(Fo^2^)+(0.0243P)^2^+58.0960P] where P=(Fo^2^+2Fc^2^)/3'
_refine_ls_weighting_scheme calc
_refine_ls_wR_factor_gt 0.1277
_refine_ls_wR_factor_ref 0.1417
_reflns_Friedel_coverage 0.000
_reflns_number_gt 5768
_reflns_number_total 8664
_reflns_threshold_expression 'I > 2\s(I)'
_cod_data_source_file ic5b02713_si_002.cif
_cod_data_source_block 2PF6280
_cod_original_sg_symbol_H-M 'P 21/c'
_cod_database_code 4347086
_shelx_space_group_comment
;
The symmetry employed for this shelxl refinement is uniquely defined
by the following loop, which should always be used as a source of
symmetry information in preference to the above space-group names.
They are only intended as comments.
;
_shelx_estimated_absorpt_t_min 0.181
_shelx_estimated_absorpt_t_max 0.701
_shelxl_version_number 2014/6

loop_
_space_group_symop_operation_xyz
'x, y, z'
'-x, y+1/2, -z+1/2'
'-x, -y, -z'
'x, -y-1/2, z-1/2'

loop_
_atom_site_label
_atom_site_type_symbol
_atom_site_fract_x
_atom_site_fract_y
_atom_site_fract_z
_atom_site_U_iso_or_equiv
_atom_site_adp_type
_atom_site_occupancy
_atom_site_site_symmetry_order
_atom_site_calc_flag
_atom_site_refinement_flags_posn
_atom_site_refinement_flags_adp
C1 C 0.5590(14) 0.6551(6) 0.4054(5) 0.046(3) Uani 1 1 d . .
C2 C 0.5593(13) 0.6086(5) 0.3717(4) 0.034(3) Uani 1 1 d . U
C3 C 0.5877(17) 0.5500(6) 0.3914(6) 0.054(3) Uani 1 1 d . .
H3 H 0.5963 0.5172 0.3695 0.064 Uiso 1 1 calc R U
C4 C 0.6024(18) 0.5432(7) 0.4449(7) 0.063(4) Uani 1 1 d . .
H4 H 0.6170 0.5047 0.4583 0.075 Uiso 1 1 calc R U
C5 C 0.5962(17) 0.5901(7) 0.4782(6) 0.060(4) Uani 1 1 d . .
H5 H 0.6060 0.5836 0.5135 0.072 Uiso 1 1 calc R U
C6 C 0.5750(15) 0.6481(6) 0.4589(5) 0.045(3) Uani 1 1 d . .
C7 C 0.4996(17) 0.7098(6) 0.2639(5) 0.048(3) Uani 1 1 d . .
H7 H 0.4850 0.7510 0.2599 0.057 Uiso 1 1 calc R U
C8 C 0.496(2) 0.6742(7) 0.2208(5) 0.061(4) Uani 1 1 d . .
H8 H 0.4787 0.6910 0.1883 0.073 Uiso 1 1 calc R U
C9 C 0.519(2) 0.6134(7) 0.2264(6) 0.064(4) Uani 1 1 d . .
H9 H 0.5183 0.5887 0.1976 0.077 Uiso 1 1 calc R U
C10 C 0.5435(19) 0.5890(6) 0.2751(5) 0.055(3) Uani 1 1 d . .
H10 H 0.5591 0.5479 0.2791 0.066 Uiso 1 1 calc R U
C11 C 0.5446(15) 0.6262(5) 0.3178(5) 0.046(3) Uani 1 1 d . .
C12 C 0.5294(19) 0.8082(7) 0.4764(5) 0.060(4) Uani 1 1 d . .
H12 H 0.5110 0.8410 0.4548 0.072 Uiso 1 1 calc R U
C13 C 0.541(2) 0.8180(9) 0.5292(6) 0.078(5) Uani 1 1 d . .
H13 H 0.5369 0.8565 0.5427 0.093 Uiso 1 1 calc R U
C14 C 0.560(2) 0.7693(10) 0.5604(6) 0.084(5) Uani 1 1 d . .
H14 H 0.5641 0.7743 0.5959 0.101 Uiso 1 1 calc R U
C15 C 0.572(2) 0.7133(8) 0.5399(5) 0.066(4) Uani 1 1 d . .
H15 H 0.5846 0.6804 0.5616 0.079 Uiso 1 1 calc R U
C16 C 0.5646(15) 0.7047(6) 0.4861(5) 0.051(3) Uani 1 1 d . .
C17 C 0.494(2) 0.8711(6) 0.3404(5) 0.054(3) Uani 1 1 d . .
C18 C 0.480(3) 0.9343(7) 0.3255(7) 0.097(6) Uani 1 1 d . .
H18A H 0.4860 0.9376 0.2887 0.146 Uiso 1 1 calc R U
H18B H 0.5870 0.9561 0.3409 0.146 Uiso 1 1 calc R U
H18C H 0.3589 0.9507 0.3370 0.146 Uiso 1 1 calc R U
C19 C 1.0584(18) 0.6886(7) 0.4328(6) 0.063(4) Uani 1 1 d . U
C20 C 1.076(2) 0.6274(9) 0.4426(7) 0.084(5) Uani 1 1 d . U
C21 C 1.091(3) 0.6150(10) 0.4992(8) 0.104(6) Uani 1 1 d . U
H21 H 1.1024 0.5764 0.5123 0.125 Uiso 1 1 calc R U
C22 C 1.086(3) 0.6637(11) 0.5298(9) 0.108(6) Uani 1 1 d . U
H22 H 1.0974 0.6543 0.5646 0.129 Uiso 1 1 calc R U
C23 C 1.068(3) 0.7214(12) 0.5214(9) 0.125(8) Uani 1 1 d . U
H23 H 1.0659 0.7500 0.5473 0.150 Uiso 1 1 calc R U
C24 C 1.053(2) 0.7351(10) 0.4677(7) 0.083(5) Uani 1 1 d . U
C25 C 1.045(2) 0.5910(8) 0.3062(8) 0.091(5) Uani 1 1 d . U
H25 H 1.0328 0.6127 0.2758 0.109 Uiso 1 1 calc R U
C26 C 1.057(3) 0.5253(11) 0.3052(10) 0.128(8) Uani 1 1 d . U
H26 H 1.0490 0.5021 0.2755 0.153 Uiso 1 1 calc R U
C27 C 1.083(3) 0.5024(10) 0.3546(10) 0.110(7) Uani 1 1 d . U
H27 H 1.0991 0.4611 0.3561 0.131 Uiso 1 1 calc R U
C28 C 1.088(3) 0.5276(11) 0.3966(10) 0.122(8) Uani 1 1 d . U
H28 H 1.1008 0.5054 0.4268 0.147 Uiso 1 1 calc R U
C29 C 1.073(2) 0.5914(7) 0.3984(8) 0.074(4) Uani 1 1 d . U
C30 C 0.993(2) 0.8454(8) 0.3697(7) 0.084(5) Uani 1 1 d . U
H30 H 0.9768 0.8454 0.3341 0.101 Uiso 1 1 calc R U
C31 C 0.994(3) 0.9003(10) 0.3937(10) 0.118(7) Uani 1 1 d . U
H31 H 0.9861 0.9364 0.3759 0.142 Uiso 1 1 calc R U
C32 C 1.005(4) 0.8971(13) 0.4426(11) 0.142(9) Uani 1 1 d . U
H32 H 0.9990 0.9338 0.4593 0.171 Uiso 1 1 calc R U
C33 C 1.023(3) 0.8513(11) 0.4730(9) 0.120(7) Uani 1 1 d . U
H33 H 1.0307 0.8549 0.5086 0.144 Uiso 1 1 calc R U
C34 C 1.031(2) 0.7939(10) 0.4468(8) 0.093(5) Uani 1 1 d . U
C35 C 0.993(2) 0.7457(7) 0.2403(7) 0.063(4) Uani 1 1 d . .
C36 C 0.970(3) 0.7600(8) 0.1854(6) 0.084(5) Uani 1 1 d . .
H36A H 0.8359 0.7555 0.1750 0.125 Uiso 1 1 calc R U
H36B H 1.0497 0.7333 0.1657 0.125 Uiso 1 1 calc R U
H36C H 1.0109 0.8006 0.1795 0.125 Uiso 1 1 calc R U
N1 N 0.5230(11) 0.6876(4) 0.3116(4) 0.037(2) Uani 1 1 d . .
N2 N 0.5429(14) 0.7541(5) 0.4552(4) 0.049(3) Uani 1 1 d . .
N3 N 0.5000(18) 0.8221(5) 0.3510(4) 0.060(3) Uani 1 1 d . .
N4 N 1.0521(15) 0.6189(6) 0.3516(5) 0.067(3) Uani 1 1 d . U
N5 N 1.0149(14) 0.7909(5) 0.3932(5) 0.066(3) Uani 1 1 d . U
N6 N 1.0056(16) 0.7349(6) 0.2825(5) 0.065(3) Uani 1 1 d . .
F1 F 0.3730(18) 0.3592(6) 0.2793(5) 0.130(4) Uani 1 1 d . .
F2 F 0.6850(17) 0.3573(5) 0.2727(4) 0.115(4) Uani 1 1 d . .
F3 F 0.5518(19) 0.3065(4) 0.3367(4) 0.117(4) Uani 1 1 d . .
F4 F 0.535(2) 0.4398(4) 0.2990(4) 0.149(6) Uani 1 1 d . .
F5 F 0.397(3) 0.3874(6) 0.3611(5) 0.192(8) Uani 1 1 d . .
F6 F 0.716(3) 0.3867(6) 0.3549(5) 0.189(8) Uani 1 1 d . .
F7 F 1.171(3) 0.8709(7) 0.6111(7) 0.202(8) Uani 1 1 d . .
F8 F 0.859(3) 0.8724(7) 0.6128(7) 0.199(8) Uani 1 1 d . .
F9 F 1.015(3) 0.9480(6) 0.5760(5) 0.179(7) Uani 1 1 d . .
F10 F 1.023(2) 0.8846(6) 0.6829(5) 0.148(5) Uani 1 1 d . .
F11 F 1.177(2) 0.9609(6) 0.6476(6) 0.171(6) Uani 1 1 d . .
F12 F 0.863(2) 0.9606(7) 0.6479(7) 0.179(6) Uani 1 1 d . .
P1 P 0.5451(8) 0.37363(18) 0.31812(17) 0.0788(14) Uani 1 1 d . .
P2 P 1.0185(8) 0.9162(2) 0.6289(2) 0.0852(14) Uani 1 1 d . .
Pt1 Pt 0.52950(7) 0.73450(2) 0.37859(2) 0.04088(14) Uani 1 1 d . .
Pt2 Pt 1.03362(7) 0.70997(3) 0.36057(2) 0.05934(18) Uani 1 1 d . .

loop_
_atom_site_aniso_label
_atom_site_aniso_U_11
_atom_site_aniso_U_22
_atom_site_aniso_U_33
_atom_site_aniso_U_23
_atom_site_aniso_U_13
_atom_site_aniso_U_12
C1 0.008(5) 0.055(8) 0.075(9) 0.019(7) 0.000(5) -0.001(5)
C2 0.011(4) 0.039(6) 0.053(6) 0.010(5) 0.006(4) -0.008(4)
C3 0.038(7) 0.044(8) 0.079(10) 0.013(7) 0.008(6) 0.002(6)
C4 0.038(7) 0.055(9) 0.096(12) 0.030(9) 0.002(7) -0.002(6)
C5 0.032(7) 0.079(11) 0.069(10) 0.035(9) 0.003(6) -0.004(7)
C6 0.017(5) 0.068(9) 0.050(7) 0.013(7) -0.001(5) -0.005(5)
C7 0.044(7) 0.047(7) 0.052(8) 0.008(7) -0.002(6) -0.005(6)
C8 0.064(9) 0.075(11) 0.043(8) 0.002(8) -0.002(6) -0.005(8)
C9 0.067(10) 0.065(10) 0.060(9) -0.014(8) 0.008(7) -0.002(8)
C10 0.058(8) 0.038(7) 0.069(10) -0.004(7) 0.004(7) -0.003(6)
C11 0.021(5) 0.035(7) 0.080(9) -0.004(7) 0.003(5) -0.013(5)
C12 0.054(8) 0.066(10) 0.059(9) 0.003(8) -0.004(7) -0.013(7)
C13 0.080(11) 0.101(13) 0.052(9) -0.012(10) 0.000(8) -0.013(10)
C14 0.085(12) 0.123(16) 0.045(9) -0.001(11) 0.003(8) -0.021(11)
C15 0.059(9) 0.097(12) 0.043(8) 0.012(8) -0.003(6) -0.007(8)
C16 0.020(6) 0.071(9) 0.062(9) 0.017(8) 0.002(5) -0.010(6)
C17 0.061(9) 0.045(8) 0.054(8) -0.005(7) -0.010(6) 0.024(7)
C18 0.17(2) 0.049(10) 0.076(12) -0.003(9) 0.002(12) 0.004(11)
C19 0.031(6) 0.087(8) 0.071(7) 0.023(7) -0.005(5) -0.002(6)
C20 0.053(7) 0.104(9) 0.095(9) 0.025(8) 0.005(7) -0.007(7)
C21 0.078(9) 0.114(10) 0.121(10) 0.031(8) 0.006(8) 0.002(8)
C22 0.090(9) 0.127(10) 0.105(10) 0.009(8) -0.002(8) -0.008(8)
C23 0.110(10) 0.142(11) 0.122(11) 0.000(9) 0.002(8) -0.003(9)
C24 0.056(7) 0.116(9) 0.078(8) -0.005(8) 0.000(6) -0.012(7)
C25 0.076(8) 0.085(9) 0.111(9) 0.001(8) 0.008(7) -0.002(7)
C26 0.110(10) 0.129(11) 0.144(11) -0.018(9) 0.009(9) 0.000(8)
C27 0.096(10) 0.098(10) 0.135(11) 0.009(9) 0.011(8) 0.011(8)
C28 0.102(10) 0.123(11) 0.141(11) 0.026(9) 0.004(8) 0.000(8)
C29 0.037(6) 0.070(8) 0.115(9) 0.024(7) 0.016(6) 0.001(6)
C30 0.078(8) 0.070(8) 0.105(9) -0.009(7) 0.017(7) 0.027(7)
C31 0.111(10) 0.100(10) 0.144(11) -0.007(9) 0.002(9) -0.005(8)
C32 0.127(12) 0.147(12) 0.153(12) -0.004(9) 0.009(9) 0.000(9)
C33 0.109(10) 0.132(11) 0.119(10) -0.019(9) 0.003(8) -0.008(8)
C34 0.063(8) 0.110(9) 0.105(9) -0.015(8) 0.006(7) -0.005(7)
C35 0.047(8) 0.057(10) 0.085(11) 0.002(9) 0.002(8) -0.003(7)
C36 0.094(13) 0.081(12) 0.076(11) 0.012(10) -0.001(9) -0.002(10)
N1 0.016(4) 0.040(6) 0.055(6) 0.009(5) 0.005(4) -0.003(4)
N2 0.038(6) 0.061(8) 0.048(6) 0.008(6) 0.010(4) -0.007(5)
N3 0.099(9) 0.028(6) 0.052(7) 0.005(5) -0.003(6) -0.004(6)
N4 0.027(5) 0.090(7) 0.086(7) 0.017(6) 0.010(5) 0.002(5)
N5 0.021(4) 0.070(6) 0.106(8) 0.006(6) 0.008(5) -0.016(5)
N6 0.045(7) 0.075(9) 0.077(9) 0.015(8) 0.004(6) -0.011(6)
F1 0.122(10) 0.144(10) 0.122(9) 0.023(8) -0.025(8) -0.012(8)
F2 0.137(10) 0.113(8) 0.097(8) 0.021(7) 0.023(7) 0.021(7)
F3 0.199(12) 0.052(6) 0.101(8) 0.020(5) 0.032(8) 0.019(7)
F4 0.320(19) 0.044(6) 0.080(7) 0.002(5) -0.026(9) 0.013(8)
F5 0.33(2) 0.145(12) 0.108(10) 0.056(9) 0.094(12) 0.138(13)
F6 0.28(2) 0.148(12) 0.137(11) 0.018(9) -0.127(13) -0.050(12)
F7 0.24(2) 0.163(14) 0.201(16) 0.007(12) 0.088(14) 0.086(14)
F8 0.214(17) 0.153(13) 0.226(17) 0.033(12) -0.111(14) -0.080(12)
F9 0.31(2) 0.136(11) 0.094(9) 0.035(8) 0.002(11) 0.013(12)
F10 0.230(16) 0.118(10) 0.095(9) 0.016(7) -0.012(9) 0.004(10)
F11 0.165(14) 0.142(12) 0.203(15) 0.021(11) -0.043(11) -0.069(10)
F12 0.156(13) 0.143(12) 0.239(18) 0.029(12) 0.051(12) 0.057(10)
P1 0.135(4) 0.043(2) 0.058(3) 0.001(2) -0.005(3) 0.012(2)
P2 0.097(4) 0.071(3) 0.087(3) 0.000(3) -0.004(3) -0.003(3)
Pt1 0.0367(2) 0.0428(3) 0.0432(3) 0.0073(2) 0.00288(17) -0.0045(2)
Pt2 0.0335(3) 0.0686(4) 0.0761(4) 0.0145(3) 0.0039(2) -0.0056(3)

loop_
_atom_type_symbol
_atom_type_description
_atom_type_scat_dispersion_real
_atom_type_scat_dispersion_imag
_atom_type_scat_source
C C 0.0033 0.0016 'International Tables Vol C Tables 4.2.6.8 and 6.1.1.4'
H H 0.0000 0.0000 'International Tables Vol C Tables 4.2.6.8 and 6.1.1.4'
N N 0.0061 0.0033 'International Tables Vol C Tables 4.2.6.8 and 6.1.1.4'
F F 0.0171 0.0103 'International Tables Vol C Tables 4.2.6.8 and 6.1.1.4'
P P 0.1023 0.0942 'International Tables Vol C Tables 4.2.6.8 and 6.1.1.4'
Pt Pt -1.7033 8.3905 'International Tables Vol C Tables 4.2.6.8 and 6.1.1.4'

loop_
_geom_angle_atom_site_label_1
_geom_angle_atom_site_label_2
_geom_angle_atom_site_label_3
_geom_angle
C2 C1 C6 123.6(12)
C2 C1 Pt1 118.3(9)
C6 C1 Pt1 118.1(10)
C1 C2 C3 118.3(11)
C1 C2 C11 114.4(10)
C3 C2 C11 127.1(12)
C4 C3 C2 117.8(13)
C4 C3 H3 121.1
C2 C3 H3 121.1
C5 C4 C3 123.0(13)
C5 C4 H4 118.5
C3 C4 H4 118.5
C4 C5 C6 119.3(13)
C4 C5 H5 120.3
C6 C5 H5 120.3
C5 C6 C1 117.8(13)
C5 C6 C16 129.8(13)
C1 C6 C16 112.5(11)
N1 C7 C8 122.8(12)
N1 C7 H7 118.6
C8 C7 H7 118.6
C9 C8 C7 119.0(13)
C9 C8 H8 120.5
C7 C8 H8 120.5
C8 C9 C10 119.8(13)
C8 C9 H9 120.1
C10 C9 H9 120.1
C9 C10 C11 119.7(13)
C9 C10 H10 120.1
C11 C10 H10 120.1
C10 C11 N1 120.0(12)
C10 C11 C2 127.5(11)
N1 C11 C2 112.4(11)
N2 C12 C13 123.2(14)
N2 C12 H12 118.4
C13 C12 H12 118.4
C14 C13 C12 117.8(16)
C14 C13 H13 121.1
C12 C13 H13 121.1
C13 C14 C15 120.4(15)
C13 C14 H14 119.8
C15 C14 H14 119.8
C14 C15 C16 120.7(14)
C14 C15 H15 119.7
C16 C15 H15 119.7
N2 C16 C15 118.3(14)
N2 C16 C6 114.9(12)
C15 C16 C6 126.8(13)
N3 C17 C18 178.2(16)
C17 C18 H18A 109.5
C17 C18 H18B 109.5
H18A C18 H18B 109.5
C17 C18 H18C 109.5
H18A C18 H18C 109.5
H18B C18 H18C 109.5
C24 C19 C20 128.3(16)
C24 C19 Pt2 116.6(12)
C20 C19 Pt2 115.0(13)
C19 C20 C29 114.4(16)
C19 C20 C21 111.4(18)
C29 C20 C21 134.3(19)
C22 C21 C20 115(2)
C22 C21 H21 122.3
C20 C21 H21 122.3
C23 C22 C21 134(2)
C23 C22 H22 113.0
C21 C22 H22 113.0
C22 C23 C24 112(2)
C22 C23 H23 123.9
C24 C23 H23 123.9
C19 C24 C34 116.5(16)
C19 C24 C23 119(2)
C34 C24 C23 125(2)
N4 C25 C26 118.7(19)
N4 C25 H25 120.6
C26 C25 H25 120.6
C27 C26 C25 111(2)
C27 C26 H26 124.6
C25 C26 H26 124.6
C28 C27 C26 131(3)
C28 C27 H27 114.5
C26 C27 H27 114.5
C27 C28 C29 119(2)
C27 C28 H28 120.5
C29 C28 H28 120.5
N4 C29 C20 118.1(15)
N4 C29 C28 115.2(19)
C20 C29 C28 126.8(19)
N5 C30 C31 126.1(19)
N5 C30 H30 116.9
C31 C30 H30 116.9
C32 C31 C30 114(3)
C32 C31 H31 123.1
C30 C31 H31 123.1
C31 C32 C33 131(3)
C31 C32 H32 114.5
C33 C32 H32 114.5
C32 C33 C34 114(2)
C32 C33 H33 122.8
C34 C33 H33 122.8
N5 C34 C24 109.9(17)
N5 C34 C33 121(2)
C24 C34 C33 130(2)
N6 C35 C36 178.3(16)
C35 C36 H36A 109.5
C35 C36 H36B 109.5
H36A C36 H36B 109.5
C35 C36 H36C 109.5
H36A C36 H36C 109.5
H36B C36 H36C 109.5
C7 N1 C11 118.7(11)
C7 N1 Pt1 127.0(8)
C11 N1 Pt1 114.2(8)
C12 N2 C16 119.6(12)
C12 N2 Pt1 126.6(9)
C16 N2 Pt1 113.8(9)
C17 N3 Pt1 173.2(11)
C25 N4 C29 125.3(16)
C25 N4 Pt2 124.2(12)
C29 N4 Pt2 110.5(11)
C30 N5 C34 114.1(16)
C30 N5 Pt2 128.3(12)
C34 N5 Pt2 117.6(12)
C35 N6 Pt2 177.0(14)
F6 P1 F5 90.8(10)
F6 P1 F4 92.8(8)
F5 P1 F4 90.9(7)
F6 P1 F1 178.5(10)
F5 P1 F1 90.6(10)
F4 P1 F1 87.7(7)
F6 P1 F3 88.4(7)
F5 P1 F3 89.0(7)
F4 P1 F3 178.8(8)
F1 P1 F3 91.1(7)
F6 P1 F2 92.5(10)
F5 P1 F2 176.4(10)
F4 P1 F2 90.3(7)
F1 P1 F2 86.1(7)
F3 P1 F2 89.7(6)
F8 P2 F7 89.0(11)
F8 P2 F12 90.3(11)
F7 P2 F12 178.5(10)
F8 P2 F11 177.6(11)
F7 P2 F11 92.4(11)
F12 P2 F11 88.2(10)
F8 P2 F9 92.9(9)
F7 P2 F9 91.9(9)
F12 P2 F9 89.4(9)
F11 P2 F9 89.0(9)
F8 P2 F10 87.8(8)
F7 P2 F10 88.3(8)
F12 P2 F10 90.4(9)
F11 P2 F10 90.3(8)
F9 P2 F10 179.3(9)
C1 Pt1 N1 80.6(5)
C1 Pt1 N2 80.8(5)
N1 Pt1 N2 161.3(4)
C1 Pt1 N3 178.6(5)
N1 Pt1 N3 100.8(4)
N2 Pt1 N3 97.9(4)
C19 Pt2 N5 79.4(6)
C19 Pt2 N4 82.1(6)
N5 Pt2 N4 161.4(5)
C19 Pt2 N6 178.9(6)
N5 Pt2 N6 99.5(5)
N4 Pt2 N6 99.0(5)

loop_
_geom_bond_atom_site_label_1
_geom_bond_atom_site_label_2
_geom_bond_distance
C1 C2 1.359(16)
C1 C6 1.401(17)
C1 Pt1 1.913(12)
C2 C3 1.414(16)
C2 C11 1.459(16)
C3 C4 1.401(19)
C3 H3 0.9300
C4 C5 1.36(2)
C4 H4 0.9300
C5 C6 1.395(18)
C5 H5 0.9300
C6 C16 1.449(18)
C7 N1 1.342(14)
C7 C8 1.374(17)
C7 H7 0.9300
C8 C9 1.373(19)
C8 H8 0.9300
C9 C10 1.384(18)
C9 H9 0.9300
C10 C11 1.385(17)
C10 H10 0.9300
C11 N1 1.388(14)
C12 N2 1.331(17)
C12 C13 1.391(19)
C12 H12 0.9300
C13 C14 1.36(2)
C13 H13 0.9300
C14 C15 1.36(2)
C14 H14 0.9300
C15 C16 1.412(18)
C15 H15 0.9300
C16 N2 1.369(16)
C17 N3 1.129(15)
C17 C18 1.464(19)
C18 H18A 0.9600
C18 H18B 0.9600
C18 H18C 0.9600
C19 C24 1.38(2)
C19 C20 1.39(2)
C19 Pt2 1.942(14)
C20 C29 1.40(2)
C20 C21 1.50(2)
C21 C22 1.35(3)
C21 H21 0.9300
C22 C23 1.31(3)
C22 H22 0.9300
C23 C24 1.43(3)
C23 H23 0.9300
C24 C34 1.43(2)
C25 N4 1.33(2)
C25 C26 1.47(3)
C25 H25 0.9300
C26 C27 1.39(3)
C26 H26 0.9300
C27 C28 1.23(3)
C27 H27 0.9300
C28 C29 1.43(3)
C28 H28 0.9300
C29 N4 1.369(19)
C30 N5 1.370(19)
C30 C31 1.37(2)
C30 H30 0.9300
C31 C32 1.27(3)
C31 H31 0.9300
C32 C33 1.30(3)
C32 H32 0.9300
C33 C34 1.45(3)
C33 H33 0.9300
C34 N5 1.40(2)
C35 N6 1.124(18)
C35 C36 1.47(2)
C36 H36A 0.9600
C36 H36B 0.9600
C36 H36C 0.9600
N1 Pt1 2.030(10)
N2 Pt1 2.038(10)
N3 Pt1 2.091(11)
N4 Pt2 2.049(13)
N5 Pt2 2.000(13)
N6 Pt2 2.110(13)
F1 P1 1.570(12)
F2 P1 1.575(12)
F3 P1 1.573(10)
F4 P1 1.560(10)
F5 P1 1.551(13)
F6 P1 1.523(13)
F7 P2 1.529(14)
F8 P2 1.518(13)
F9 P2 1.547(13)
F10 P2 1.570(12)
F11 P2 1.547(13)
F12 P2 1.541(14)
